data_4072397
loop_
_publ_author_name
'Takita, Ryo'
'Takada, Yuko'
'Jensen, Rader S.'
'Okazaki, Masaaki'
'Ozawa, Fumiyuki'

_publ_section_title
;
 Synthesis and Ligand Properties of
 1-Phosphaethenyl-2-phosphanylferrocenes
;
_journal_issue 23
_journal_name_full Organometallics
_journal_page_first 6279
_journal_paper_doi 10.1021/om8008316
_journal_volume 27
_journal_year 2008
_chemical_formula_sum 'C45 H50 Fe P2'
_chemical_formula_weight 708.64
_chemical_name_common 'complex 3b'
_space_group_IT_number 19
_symmetry_cell_setting orthorhombic
_symmetry_Int_Tables_number 19
_symmetry_space_group_name_Hall 'P 2ac 2ab'
_symmetry_space_group_name_H-M 'P 21 21 21'
_atom_sites_solution_hydrogens geom
_atom_sites_solution_primary direct
_atom_sites_solution_secondary difmap
_audit_creation_method SHELXL-97
_cell_angle_alpha 90.00
_cell_angle_beta 90.00
_cell_angle_gamma 90.00
_cell_formula_units_Z 8
_cell_length_a 14.550(3)
_cell_length_b 15.300(3)
_cell_length_c 34.447(7)
_cell_measurement_temperature 173(2)
_cell_volume 7668(3)
_computing_structure_refinement 'SHELXL-97 (Sheldrick, 1997)'
_computing_structure_solution 'SHELXS-97 (Sheldrick, 1990)'
_diffrn_ambient_temperature 173(2)
_diffrn_measured_fraction_theta_full 0.995
_diffrn_measured_fraction_theta_max 0.995
_diffrn_radiation_monochromator graphite
_diffrn_radiation_type MoK\a
_diffrn_radiation_wavelength 0.71070
_diffrn_reflns_av_R_equivalents 0.0790
_diffrn_reflns_av_sigmaI/netI 0.0854
_diffrn_reflns_limit_h_max 18
_diffrn_reflns_limit_h_min -18
_diffrn_reflns_limit_k_max 17
_diffrn_reflns_limit_k_min -19
_diffrn_reflns_limit_l_max 40
_diffrn_reflns_limit_l_min -44
_diffrn_reflns_number 62571
_diffrn_reflns_theta_full 27.48
_diffrn_reflns_theta_max 27.48
_diffrn_reflns_theta_min 3.49
_diffrn_source 'fine-focus sealed tube'
_exptl_absorpt_coefficient_mu 0.507
_exptl_absorpt_correction_T_max 0.9800
_exptl_absorpt_correction_T_min 0.7857
_exptl_crystal_density_diffrn 1.228
_exptl_crystal_density_method 'not measured'
_exptl_crystal_F_000 3008
_exptl_crystal_size_max 0.50
_exptl_crystal_size_mid 0.10
_exptl_crystal_size_min 0.04
_refine_diff_density_max 0.418
_refine_diff_density_min -0.421
_refine_diff_density_rms 0.066
_refine_ls_abs_structure_details 'Flack H D (1983), Acta Cryst. A39, 876-881'
_refine_ls_abs_structure_Flack -0.019(15)
_refine_ls_extinction_method none
_refine_ls_goodness_of_fit_ref 1.049
_refine_ls_hydrogen_treatment mixed
_refine_ls_matrix_type full
_refine_ls_number_parameters 891
_refine_ls_number_reflns 17494
_refine_ls_number_restraints 0
_refine_ls_restrained_S_all 1.049
_refine_ls_R_factor_all 0.0905
_refine_ls_R_factor_gt 0.0659
_refine_ls_shift/su_max 3.057
_refine_ls_shift/su_mean 0.271
_refine_ls_structure_factor_coef Fsqd
_refine_ls_weighting_details 'calc w=1/[\s^2^(Fo^2^)+(0.0636P)^2^+1.9818P] where P=(Fo^2^+2Fc^2^)/3'
_refine_ls_weighting_scheme calc
_refine_ls_wR_factor_gt 0.1383
_refine_ls_wR_factor_ref 0.1531
_reflns_number_gt 13618
_reflns_number_total 17494
_reflns_threshold_expression >2sigma(I)
_cod_data_source_file om8008316_si_001.cif
_cod_data_source_block takada1
_cod_original_cell_volume 7669(3)
_cod_database_code 4072397

loop_
_symmetry_equiv_pos_as_xyz
'x, y, z'
'-x+1/2, -y, z+1/2'
'x+1/2, -y+1/2, -z'
'-x, y+1/2, -z+1/2'

loop_
_atom_site_label
_atom_site_type_symbol
_atom_site_fract_x
_atom_site_fract_y
_atom_site_fract_z
_atom_site_U_iso_or_equiv
_atom_site_adp_type
_atom_site_occupancy
_atom_site_symmetry_multiplicity
_atom_site_calc_flag
_atom_site_refinement_flags
Fe1 Fe 1.05675(4) 1.01493(4) 1.586042(17) 0.02707(14) Uani 1 1 d .
P1 P 1.27844(9) 0.91473(10) 1.66723(3) 0.0427(3) Uani 1 1 d .
P2 P 1.29080(7) 1.05401(7) 1.58791(3) 0.0246(2) Uani 1 1 d .
C1 C 1.1731(3) 0.9078(3) 1.64838(13) 0.0334(10) Uani 1 1 d .
C2 C 1.1493(3) 0.9254(3) 1.60763(12) 0.0273(9) Uani 1 1 d .
C3 C 1.1936(3) 0.9826(3) 1.57937(11) 0.0245(8) Uani 1 1 d .
C4 C 1.1449(3) 0.9715(3) 1.54316(12) 0.0292(9) Uani 1 1 d .
H2 H 1.1588 1.0024 1.5182 0.035 Uiso 1 1 calc R
C5 C 1.0718(3) 0.9104(3) 1.54941(13) 0.0336(10) Uani 1 1 d .
H3 H 1.0262 0.8912 1.5294 0.040 Uiso 1 1 calc R
C6 C 1.0741(3) 0.8823(3) 1.58805(13) 0.0317(10) Uani 1 1 d .
H4 H 1.0306 0.8398 1.6002 0.038 Uiso 1 1 calc R
C7 C 0.9974(3) 1.0776(3) 1.63269(14) 0.0414(12) Uani 1 1 d .
H5 H 1.0077 1.0641 1.6608 0.050 Uiso 1 1 calc R
C8 C 1.0476(3) 1.1376(3) 1.60992(14) 0.0361(10) Uani 1 1 d .
H6 H 1.1004 1.1740 1.6191 0.043 Uiso 1 1 calc R
C9 C 1.0102(3) 1.1378(3) 1.57182(16) 0.0429(12) Uani 1 1 d .
H7 H 1.0323 1.1742 1.5496 0.051 Uiso 1 1 calc R
C10 C 0.9373(3) 1.0775(3) 1.57066(17) 0.0484(13) Uani 1 1 d .
H8 H 0.8980 1.0638 1.5476 0.058 Uiso 1 1 calc R
C11 C 0.9292(3) 1.0402(3) 1.60824(18) 0.0512(14) Uani 1 1 d .
H9 H 0.8830 0.9952 1.6162 0.061 Uiso 1 1 calc R
C12 C 1.2618(3) 0.8809(3) 1.71896(12) 0.0343(10) Uani 1 1 d .
C13 C 1.2552(4) 0.9465(3) 1.74815(13) 0.0405(12) Uani 1 1 d .
C14 C 1.2397(3) 0.9188(3) 1.78674(13) 0.0373(11) Uani 1 1 d .
H10 H 1.2333 0.9622 1.8063 0.045 Uiso 1 1 calc R
C15 C 1.2335(3) 0.8323(3) 1.79753(12) 0.0289(9) Uani 1 1 d .
C16 C 1.2441(3) 0.7702(3) 1.76888(13) 0.0306(9) Uani 1 1 d .
H11 H 1.2404 0.7104 1.7761 0.037 Uiso 1 1 calc R
C17 C 1.2599(3) 0.7902(3) 1.72958(12) 0.0298(10) Uani 1 1 d .
C18 C 1.2690(5) 1.0451(4) 1.74135(17) 0.0673(19) Uani 1 1 d .
C19 C 1.1964(6) 1.0848(4) 1.7142(2) 0.085(2) Uani 1 1 d .
H12 H 1.2037 1.0604 1.6880 0.128 Uiso 1 1 calc R
H13 H 1.2043 1.1484 1.7132 0.128 Uiso 1 1 calc R
H14 H 1.1348 1.0711 1.7240 0.128 Uiso 1 1 calc R
C20 C 1.3672(6) 1.0602(5) 1.7254(2) 0.099(3) Uani 1 1 d .
H15 H 1.4117 1.0296 1.7419 0.148 Uiso 1 1 calc R
H16 H 1.3809 1.1229 1.7254 0.148 Uiso 1 1 calc R
H17 H 1.3712 1.0376 1.6988 0.148 Uiso 1 1 calc R
C21 C 1.2632(8) 1.0981(4) 1.7795(2) 0.121(4) Uani 1 1 d .
H18 H 1.2044 1.0862 1.7923 0.182 Uiso 1 1 calc R
H19 H 1.2679 1.1606 1.7737 0.182 Uiso 1 1 calc R
H20 H 1.3137 1.0809 1.7968 0.182 Uiso 1 1 calc R
C22 C 1.2193(3) 0.8076(3) 1.84018(12) 0.0330(10) Uani 1 1 d .
C23 C 1.2905(4) 0.8509(4) 1.86548(14) 0.0511(13) Uani 1 1 d .
H21 H 1.2883 0.9143 1.8616 0.077 Uiso 1 1 calc R
H22 H 1.3517 0.8291 1.8585 0.077 Uiso 1 1 calc R
H23 H 1.2779 0.8374 1.8928 0.077 Uiso 1 1 calc R
C24 C 1.2240(5) 0.7085(3) 1.84715(15) 0.0651(17) Uani 1 1 d .
H24 H 1.2858 0.6873 1.8409 0.098 Uiso 1 1 calc R
H25 H 1.1790 0.6790 1.8305 0.098 Uiso 1 1 calc R
H26 H 1.2102 0.6960 1.8744 0.098 Uiso 1 1 calc R
C25 C 1.1239(4) 0.8381(5) 1.85408(15) 0.0691(19) Uani 1 1 d .
H27 H 1.1192 0.8301 1.8822 0.104 Uiso 1 1 calc R
H28 H 1.0762 0.8035 1.8411 0.104 Uiso 1 1 calc R
H29 H 1.1157 0.9000 1.8477 0.104 Uiso 1 1 calc R
C26 C 1.2733(4) 0.7113(3) 1.70201(13) 0.0429(12) Uani 1 1 d .
C27 C 1.3544(5) 0.7210(5) 1.6752(2) 0.092(3) Uani 1 1 d .
H30 H 1.3399 0.7639 1.6550 0.138 Uiso 1 1 calc R
H31 H 1.3681 0.6645 1.6631 0.138 Uiso 1 1 calc R
H32 H 1.4080 0.7408 1.6900 0.138 Uiso 1 1 calc R
C28 C 1.1839(5) 0.6925(4) 1.6796(2) 0.070(2) Uani 1 1 d .
H33 H 1.1736 0.7386 1.6604 0.105 Uiso 1 1 calc R
H34 H 1.1322 0.6909 1.6978 0.105 Uiso 1 1 calc R
H35 H 1.1890 0.6359 1.6664 0.105 Uiso 1 1 calc R
C29 C 1.2926(6) 0.6260(4) 1.72492(17) 0.089(3) Uani 1 1 d .
H36 H 1.3014 0.5776 1.7067 0.134 Uiso 1 1 calc R
H37 H 1.2403 0.6131 1.7419 0.134 Uiso 1 1 calc R
H38 H 1.3482 0.6334 1.7406 0.134 Uiso 1 1 calc R
C30 C 1.2872(3) 1.1201(3) 1.54256(11) 0.0258(8) Uani 1 1 d .
C31 C 1.2382(3) 1.1994(3) 1.54252(13) 0.0300(9) Uani 1 1 d .
H39 H 1.2085 1.2182 1.5656 0.036 Uiso 1 1 calc R
C32 C 1.2324(3) 1.2502(3) 1.50961(14) 0.0361(11) Uani 1 1 d .
H40 H 1.1957 1.3016 1.5096 0.043 Uiso 1 1 calc R
C33 C 1.2805(3) 1.2263(3) 1.47641(13) 0.0336(10) Uani 1 1 d .
H41 H 1.2783 1.2623 1.4539 0.040 Uiso 1 1 calc R
C34 C 1.3310(3) 1.1506(3) 1.47612(13) 0.0356(11) Uani 1 1 d .
H42 H 1.3644 1.1345 1.4535 0.043 Uiso 1 1 calc R
C35 C 1.3335(3) 1.0974(3) 1.50875(12) 0.0310(10) Uani 1 1 d .
H43 H 1.3676 1.0445 1.5080 0.037 Uiso 1 1 calc R
C36 C 1.3869(3) 0.9816(3) 1.57501(11) 0.0237(8) Uani 1 1 d .
C37 C 1.3744(3) 0.8943(3) 1.56611(12) 0.0307(9) Uani 1 1 d .
H44 H 1.3142 0.8705 1.5668 0.037 Uiso 1 1 calc R
C38 C 1.4487(3) 0.8396(3) 1.55602(13) 0.0345(10) Uani 1 1 d .
H45 H 1.4376 0.7802 1.5495 0.041 Uiso 1 1 calc R
C39 C 1.5362(3) 0.8714(3) 1.55555(12) 0.0317(10) Uani 1 1 d .
H46 H 1.5858 0.8339 1.5490 0.038 Uiso 1 1 calc R
C40 C 1.5536(3) 0.9607(3) 1.56484(11) 0.0262(8) Uani 1 1 d .
C41 C 1.6448(3) 0.9956(3) 1.56398(11) 0.0319(10) Uani 1 1 d .
H47 H 1.6951 0.9584 1.5579 0.038 Uiso 1 1 calc R
C42 C 1.6601(3) 1.0810(3) 1.57173(13) 0.0354(10) Uani 1 1 d .
H48 H 1.7211 1.1032 1.5712 0.042 Uiso 1 1 calc R
C43 C 1.5859(3) 1.1382(3) 1.58070(13) 0.0349(10) Uani 1 1 d .
H49 H 1.5969 1.1986 1.5854 0.042 Uiso 1 1 calc R
C44 C 1.4987(3) 1.1051(3) 1.58253(12) 0.0275(9) Uani 1 1 d .
H50 H 1.4497 1.1431 1.5894 0.033 Uiso 1 1 calc R
C45 C 1.4787(3) 1.0163(3) 1.57451(11) 0.0238(8) Uani 1 1 d .
Fe2 Fe 1.05603(4) 1.52625(4) 1.575002(17) 0.02681(14) Uani 1 1 d .
P3 P 1.18062(8) 1.33529(8) 1.65972(3) 0.0314(3) Uani 1 1 d .
P4 P 1.29067(7) 1.57034(7) 1.57661(3) 0.0258(2) Uani 1 1 d .
C46 C 1.1873(3) 1.4311(3) 1.63647(12) 0.0282(9) Uani 1 1 d .
C47 C 1.1539(3) 1.4416(3) 1.59689(12) 0.0251(9) Uani 1 1 d .
C48 C 1.1935(2) 1.4991(3) 1.56792(11) 0.0254(9) Uani 1 1 d .
C49 C 1.1436(3) 1.4844(3) 1.53252(12) 0.0290(9) Uani 1 1 d .
H52 H 1.1550 1.5150 1.5073 0.035 Uiso 1 1 calc R
C50 C 1.0742(3) 1.4212(3) 1.53915(12) 0.0309(10) Uani 1 1 d .
H53 H 1.0292 1.3991 1.5195 0.037 Uiso 1 1 calc R
C51 C 1.0805(3) 1.3940(3) 1.57859(13) 0.0295(9) Uani 1 1 d .
H54 H 1.0399 1.3501 1.5916 0.035 Uiso 1 1 calc R
C52 C 0.9896(4) 1.5893(3) 1.61973(16) 0.0487(14) Uani 1 1 d .
H55 H 0.9959 1.5766 1.6481 0.058 Uiso 1 1 calc R
C53 C 1.0432(3) 1.6495(3) 1.59754(14) 0.0367(11) Uani 1 1 d .
H56 H 1.0946 1.6864 1.6077 0.044 Uiso 1 1 calc R
C54 C 1.0110(3) 1.6485(3) 1.55889(14) 0.0398(11) Uani 1 1 d .
H57 H 1.0355 1.6844 1.5369 0.048 Uiso 1 1 calc R
C55 C 0.9378(3) 1.5870(3) 1.55669(16) 0.0468(13) Uani 1 1 d .
H58 H 0.9016 1.5721 1.5329 0.056 Uiso 1 1 calc R
C56 C 0.9251(3) 1.5516(3) 1.59373(18) 0.0531(15) Uani 1 1 d .
H59 H 0.8784 1.5064 1.6008 0.064 Uiso 1 1 calc R
C57 C 1.2346(3) 1.3552(3) 1.70766(11) 0.0265(9) Uani 1 1 d .
C58 C 1.1769(3) 1.3705(3) 1.74050(12) 0.0323(10) Uani 1 1 d .
C59 C 1.2188(4) 1.3850(3) 1.77645(13) 0.0430(12) Uani 1 1 d .
H60 H 1.1807 1.3983 1.7981 0.052 Uiso 1 1 calc R
C60 C 1.3123(3) 1.3810(3) 1.78218(13) 0.0369(11) Uani 1 1 d .
C61 C 1.3662(3) 1.3641(3) 1.75040(13) 0.0366(11) Uani 1 1 d .
H61 H 1.4309 1.3619 1.7540 0.044 Uiso 1 1 calc R
C62 C 1.3315(3) 1.3497(3) 1.71276(12) 0.0284(9) Uani 1 1 d .
C63 C 1.0701(3) 1.3710(4) 1.74000(14) 0.0480(14) Uani 1 1 d .
C64 C 1.0283(4) 1.3869(6) 1.78043(18) 0.091(3) Uani 1 1 d .
H62 H 0.9613 1.3817 1.7790 0.136 Uiso 1 1 calc R
H63 H 1.0448 1.4457 1.7894 0.136 Uiso 1 1 calc R
H64 H 1.0524 1.3435 1.7987 0.136 Uiso 1 1 calc R
C65 C 1.0330(3) 1.4481(4) 1.71497(15) 0.0514(14) Uani 1 1 d .
H65 H 1.0461 1.4368 1.6875 0.077 Uiso 1 1 calc R
H66 H 1.0632 1.5025 1.7229 0.077 Uiso 1 1 calc R
H67 H 0.9665 1.4536 1.7187 0.077 Uiso 1 1 calc R
C66 C 1.0330(4) 1.2830(4) 1.72676(19) 0.0674(18) Uani 1 1 d .
H68 H 1.0574 1.2692 1.7010 0.101 Uiso 1 1 calc R
H69 H 0.9657 1.2854 1.7256 0.101 Uiso 1 1 calc R
H70 H 1.0518 1.2376 1.7452 0.101 Uiso 1 1 calc R
C67 C 1.3536(4) 1.3986(4) 1.82280(15) 0.0514(14) Uani 1 1 d .
C68 C 1.3527(6) 1.4964(4) 1.82901(17) 0.088(3) Uani 1 1 d .
H71 H 1.3775 1.5099 1.8548 0.132 Uiso 1 1 calc R
H72 H 1.2895 1.5181 1.8272 0.132 Uiso 1 1 calc R
H73 H 1.3906 1.5247 1.8091 0.132 Uiso 1 1 calc R
C69 C 1.2943(5) 1.3524(4) 1.85413(15) 0.0609(16) Uani 1 1 d .
H74 H 1.2862 1.2908 1.8471 0.091 Uiso 1 1 calc R
H75 H 1.2341 1.3808 1.8557 0.091 Uiso 1 1 calc R
H76 H 1.3252 1.3564 1.8793 0.091 Uiso 1 1 calc R
C70 C 1.4483(5) 1.3594(6) 1.82734(19) 0.092(2) Uani 1 1 d .
H77 H 1.4927 1.3939 1.8124 0.138 Uiso 1 1 calc R
H78 H 1.4479 1.2991 1.8177 0.138 Uiso 1 1 calc R
H79 H 1.4657 1.3598 1.8548 0.138 Uiso 1 1 calc R
C71 C 1.4045(3) 1.3310(3) 1.68144(13) 0.0353(10) Uani 1 1 d .
C72 C 1.4312(4) 1.4191(3) 1.66226(16) 0.0511(13) Uani 1 1 d .
H80 H 1.3776 1.4438 1.6490 0.077 Uiso 1 1 calc R
H81 H 1.4806 1.4092 1.6434 0.077 Uiso 1 1 calc R
H82 H 1.4525 1.4599 1.6823 0.077 Uiso 1 1 calc R
C73 C 1.3756(4) 1.2662(4) 1.64973(16) 0.0568(15) Uani 1 1 d .
H83 H 1.3446 1.2161 1.6617 0.085 Uiso 1 1 calc R
H84 H 1.4303 1.2459 1.6357 0.085 Uiso 1 1 calc R
H85 H 1.3337 1.2951 1.6316 0.085 Uiso 1 1 calc R
C74 C 1.4924(3) 1.2909(4) 1.69888(16) 0.0521(15) Uani 1 1 d .
H86 H 1.5245 1.3351 1.7144 0.078 Uiso 1 1 calc R
H87 H 1.5328 1.2710 1.6779 0.078 Uiso 1 1 calc R
H88 H 1.4760 1.2412 1.7154 0.078 Uiso 1 1 calc R
C75 C 1.2896(3) 1.6360(3) 1.53139(12) 0.0262(9) Uani 1 1 d .
C76 C 1.2398(3) 1.7131(3) 1.53018(14) 0.0347(10) Uani 1 1 d .
H89 H 1.2074 1.7318 1.5527 0.042 Uiso 1 1 calc R
C77 C 1.2364(3) 1.7635(3) 1.49682(14) 0.0393(11) Uani 1 1 d .
H90 H 1.2002 1.8152 1.4963 0.047 Uiso 1 1 calc R
C78 C 1.2857(3) 1.7385(3) 1.46415(14) 0.0379(11) Uani 1 1 d .
H91 H 1.2849 1.7738 1.4414 0.045 Uiso 1 1 calc R
C79 C 1.3359(3) 1.6619(3) 1.46497(14) 0.0382(11) Uani 1 1 d .
H92 H 1.3693 1.6442 1.4426 0.046 Uiso 1 1 calc R
C80 C 1.3379(3) 1.6107(3) 1.49820(13) 0.0315(10) Uani 1 1 d .
H93 H 1.3724 1.5580 1.4984 0.038 Uiso 1 1 calc R
C81 C 1.3868(3) 1.4956(3) 1.56565(12) 0.0286(9) Uani 1 1 d .
C82 C 1.3740(3) 1.4124(3) 1.55208(13) 0.0360(11) Uani 1 1 d .
H94 H 1.3131 1.3908 1.5492 0.043 Uiso 1 1 calc R
C83 C 1.4488(3) 1.3578(3) 1.54230(14) 0.0421(11) Uani 1 1 d .
H95 H 1.4378 1.3003 1.5330 0.051 Uiso 1 1 calc R
C84 C 1.5370(3) 1.3876(3) 1.54627(14) 0.0415(12) Uani 1 1 d .
H96 H 1.5871 1.3511 1.5391 0.050 Uiso 1 1 calc R
C85 C 1.5539(3) 1.4718(3) 1.56081(11) 0.0306(9) Uani 1 1 d .
C86 C 1.6450(3) 1.5031(4) 1.56659(15) 0.0455(13) Uani 1 1 d .
H97 H 1.6955 1.4675 1.5591 0.055 Uiso 1 1 calc R
C87 C 1.6612(3) 1.5828(4) 1.58260(17) 0.0503(14) Uani 1 1 d .
H98 H 1.7227 1.6017 1.5866 0.060 Uiso 1 1 calc R
C88 C 1.5879(3) 1.6377(4) 1.59322(17) 0.0485(14) Uani 1 1 d .
H99 H 1.5999 1.6934 1.6042 0.058 Uiso 1 1 calc R
C89 C 1.4991(3) 1.6108(3) 1.58768(14) 0.0349(10) Uani 1 1 d .
H100 H 1.4501 1.6487 1.5946 0.042 Uiso 1 1 calc R
C90 C 1.4789(3) 1.5271(3) 1.57179(12) 0.0286(9) Uani 1 1 d .
H1 H 1.127(3) 0.881(3) 1.6643(14) 0.042(13) Uiso 1 1 d .
H51 H 1.215(3) 1.479(3) 1.6477(12) 0.024(11) Uiso 1 1 d .

loop_
_atom_site_aniso_label
_atom_site_aniso_U_11
_atom_site_aniso_U_22
_atom_site_aniso_U_33
_atom_site_aniso_U_23
_atom_site_aniso_U_13
_atom_site_aniso_U_12
Fe1 0.0221(3) 0.0278(3) 0.0314(3) -0.0016(2) 0.0024(2) 0.0006(3)
P1 0.0351(6) 0.0673(9) 0.0258(6) 0.0108(6) 0.0018(5) -0.0050(6)
P2 0.0221(5) 0.0287(5) 0.0231(5) -0.0036(4) 0.0015(4) -0.0005(4)
C1 0.034(2) 0.037(3) 0.029(2) 0.008(2) 0.0062(19) 0.004(2)
C2 0.022(2) 0.029(2) 0.030(2) -0.0020(18) 0.0022(16) 0.0034(18)
C3 0.0226(19) 0.029(2) 0.0219(19) -0.0013(17) 0.0014(15) -0.0011(17)
C4 0.027(2) 0.034(2) 0.027(2) -0.0051(19) -0.0017(16) 0.0009(19)
C5 0.026(2) 0.034(2) 0.040(2) -0.008(2) -0.0027(19) 0.0013(19)
C6 0.028(2) 0.030(2) 0.038(2) -0.0041(19) 0.0022(19) 0.0004(18)
C7 0.041(3) 0.045(3) 0.038(3) -0.008(2) 0.014(2) 0.009(2)
C8 0.036(2) 0.030(2) 0.043(3) -0.011(2) -0.004(2) 0.003(2)
C9 0.041(3) 0.035(3) 0.053(3) -0.003(2) -0.001(2) 0.006(2)
C10 0.029(2) 0.044(3) 0.071(4) -0.016(3) -0.010(3) 0.014(2)
C11 0.031(3) 0.044(3) 0.079(4) -0.005(3) 0.021(3) 0.003(2)
C12 0.032(2) 0.046(3) 0.025(2) 0.006(2) 0.0013(18) -0.002(2)
C13 0.055(3) 0.038(3) 0.028(2) 0.004(2) 0.000(2) -0.009(2)
C14 0.056(3) 0.033(2) 0.023(2) -0.0036(19) 0.002(2) 0.007(2)
C15 0.031(2) 0.031(2) 0.024(2) -0.0001(18) 0.0015(17) 0.0020(19)
C16 0.030(2) 0.030(2) 0.033(2) -0.0031(19) -0.0024(18) 0.0000(19)
C17 0.028(2) 0.039(3) 0.022(2) -0.0053(18) -0.0002(17) 0.0024(19)
C18 0.118(6) 0.034(3) 0.050(3) 0.006(3) -0.009(4) -0.015(3)
C19 0.151(8) 0.039(3) 0.066(4) 0.022(3) -0.004(5) 0.019(4)
C20 0.131(7) 0.059(4) 0.105(6) 0.036(4) -0.016(5) -0.050(5)
C21 0.261(13) 0.030(3) 0.073(5) -0.006(3) -0.015(7) -0.029(5)
C22 0.031(2) 0.044(3) 0.024(2) 0.0009(19) 0.0009(18) 0.003(2)
C23 0.050(3) 0.073(4) 0.030(2) -0.006(2) -0.008(2) -0.008(3)
C24 0.113(5) 0.052(3) 0.030(3) 0.009(2) 0.001(3) -0.008(4)
C25 0.040(3) 0.138(6) 0.029(3) 0.005(3) 0.005(2) 0.027(4)
C26 0.052(3) 0.049(3) 0.028(2) -0.009(2) -0.008(2) 0.012(3)
C27 0.098(6) 0.094(5) 0.084(5) -0.040(4) 0.054(4) -0.007(5)
C28 0.083(5) 0.047(4) 0.080(5) -0.029(3) -0.020(4) 0.001(3)
C29 0.159(8) 0.066(4) 0.043(3) -0.017(3) -0.022(4) 0.070(5)
C30 0.0178(18) 0.032(2) 0.028(2) -0.0032(17) -0.0008(16) 0.0023(17)
C31 0.026(2) 0.029(2) 0.035(2) -0.0069(19) 0.0030(18) 0.0020(18)
C32 0.030(2) 0.028(2) 0.050(3) 0.001(2) -0.004(2) 0.0024(18)
C33 0.034(2) 0.033(2) 0.034(2) 0.0073(19) -0.008(2) -0.004(2)
C34 0.036(2) 0.045(3) 0.026(2) 0.002(2) 0.0006(19) 0.000(2)
C35 0.029(2) 0.036(3) 0.027(2) -0.003(2) 0.0030(18) 0.0053(19)
C36 0.0244(19) 0.026(2) 0.0207(18) -0.0020(17) -0.0036(15) 0.0023(17)
C37 0.026(2) 0.033(2) 0.033(2) 0.0003(19) -0.0018(18) -0.0033(18)
C38 0.041(3) 0.024(2) 0.038(2) -0.0014(18) -0.003(2) 0.001(2)
C39 0.031(2) 0.033(2) 0.031(2) -0.0016(18) 0.0009(18) 0.0084(19)
C40 0.0258(19) 0.034(2) 0.0186(18) -0.0018(16) -0.0010(16) 0.0044(19)
C41 0.023(2) 0.050(3) 0.0218(19) 0.005(2) -0.0016(15) 0.002(2)
C42 0.022(2) 0.050(3) 0.034(2) 0.006(2) 0.0010(18) -0.005(2)
C43 0.037(2) 0.029(2) 0.038(3) 0.000(2) 0.000(2) -0.0073(19)
C44 0.025(2) 0.027(2) 0.031(2) -0.0043(18) -0.0006(17) 0.0041(17)
C45 0.0247(19) 0.030(2) 0.0172(17) -0.0010(17) -0.0021(15) 0.0016(17)
Fe2 0.0218(3) 0.0275(3) 0.0312(3) -0.0025(3) -0.0021(2) 0.0017(3)
P3 0.0367(6) 0.0328(6) 0.0246(5) 0.0007(5) -0.0041(5) -0.0059(5)
P4 0.0219(5) 0.0296(6) 0.0260(5) -0.0038(4) 0.0024(4) -0.0016(4)
C46 0.024(2) 0.035(3) 0.026(2) -0.0029(19) 0.0007(16) 0.0045(19)
C47 0.0208(19) 0.028(2) 0.026(2) -0.0011(17) 0.0023(15) 0.0011(17)
C48 0.0203(19) 0.030(2) 0.026(2) -0.0032(17) 0.0036(15) 0.0034(16)
C49 0.025(2) 0.035(2) 0.027(2) -0.0030(19) -0.0031(16) -0.0008(19)
C50 0.031(2) 0.034(2) 0.028(2) -0.0038(18) -0.0038(18) 0.0006(19)
C51 0.024(2) 0.029(2) 0.035(2) -0.0050(19) 0.0006(17) -0.0005(17)
C52 0.054(3) 0.046(3) 0.047(3) -0.001(3) 0.013(3) 0.028(3)
C53 0.040(3) 0.028(2) 0.042(3) -0.009(2) -0.004(2) 0.008(2)
C54 0.045(3) 0.036(3) 0.039(3) 0.003(2) -0.009(2) 0.009(2)
C55 0.032(2) 0.044(3) 0.065(4) -0.013(3) -0.021(3) 0.013(2)
C56 0.030(3) 0.042(3) 0.088(4) -0.006(3) 0.016(3) 0.012(2)
C57 0.027(2) 0.031(2) 0.021(2) 0.0010(17) -0.0014(16) 0.0022(18)
C58 0.022(2) 0.049(3) 0.026(2) -0.002(2) -0.0009(17) 0.0024(19)
C59 0.042(3) 0.065(3) 0.022(2) -0.006(2) -0.002(2) 0.011(3)
C60 0.037(3) 0.047(3) 0.026(2) -0.007(2) -0.0064(19) 0.012(2)
C61 0.026(2) 0.048(3) 0.036(3) -0.006(2) -0.0074(19) 0.005(2)
C62 0.027(2) 0.029(2) 0.029(2) 0.0003(19) 0.0034(18) 0.0042(17)
C63 0.030(3) 0.084(4) 0.030(3) 0.007(3) 0.004(2) 0.011(3)
C64 0.037(3) 0.191(8) 0.045(4) 0.005(5) 0.013(3) 0.022(4)
C65 0.025(2) 0.081(4) 0.048(3) -0.005(3) -0.002(2) 0.008(2)
C66 0.038(3) 0.091(5) 0.074(4) 0.019(4) 0.008(3) -0.016(3)
C67 0.051(3) 0.068(4) 0.035(3) -0.017(3) -0.013(2) 0.009(3)
C68 0.159(8) 0.066(5) 0.041(3) -0.007(3) -0.029(4) -0.022(5)
C69 0.078(4) 0.071(4) 0.033(3) 0.004(3) -0.016(3) -0.001(3)
C70 0.060(4) 0.165(7) 0.051(4) -0.023(4) -0.020(3) 0.017(5)
C71 0.034(2) 0.040(3) 0.033(2) 0.001(2) 0.0066(19) 0.009(2)
C72 0.042(3) 0.061(3) 0.049(3) 0.019(3) 0.012(2) 0.004(3)
C73 0.059(3) 0.065(4) 0.047(3) -0.021(3) 0.008(3) 0.016(3)
C74 0.035(3) 0.066(4) 0.055(3) 0.014(3) 0.015(2) 0.021(3)
C75 0.0173(18) 0.029(2) 0.032(2) -0.0022(17) 0.0014(16) -0.0028(17)
C76 0.031(2) 0.029(2) 0.044(3) -0.005(2) 0.003(2) -0.0060(19)
C77 0.039(3) 0.032(2) 0.047(3) 0.008(2) -0.005(2) 0.003(2)
C78 0.031(2) 0.043(3) 0.040(3) 0.009(2) -0.002(2) -0.008(2)
C79 0.028(2) 0.047(3) 0.039(3) 0.005(2) 0.002(2) 0.001(2)
C80 0.024(2) 0.030(2) 0.041(3) -0.003(2) 0.0048(18) 0.0004(18)
C81 0.028(2) 0.031(2) 0.027(2) 0.0026(18) -0.0020(16) 0.0014(18)
C82 0.033(2) 0.037(3) 0.038(3) -0.006(2) -0.006(2) -0.001(2)
C83 0.040(3) 0.043(3) 0.043(3) -0.012(2) -0.003(2) 0.009(2)
C84 0.042(3) 0.042(3) 0.040(3) 0.003(2) 0.006(2) 0.016(2)
C85 0.0250(19) 0.041(2) 0.026(2) 0.0077(18) 0.0057(17) 0.009(2)
C86 0.024(2) 0.060(4) 0.052(3) 0.023(3) 0.008(2) 0.009(2)
C87 0.024(2) 0.051(3) 0.076(4) 0.029(3) -0.004(2) -0.007(2)
C88 0.034(3) 0.042(3) 0.069(4) 0.007(3) -0.012(3) -0.008(2)
C89 0.028(2) 0.036(3) 0.040(3) 0.005(2) -0.0030(19) 0.0004(19)
C90 0.026(2) 0.032(2) 0.028(2) 0.0049(19) 0.0023(17) 0.0022(18)

loop_
_atom_type_symbol
_atom_type_description
_atom_type_scat_dispersion_real
_atom_type_scat_dispersion_imag
_atom_type_scat_source
C C 0.0033 0.0016 'International Tables Vol C Tables 4.2.6.8 and 6.1.1.4'
H H 0.0000 0.0000 'International Tables Vol C Tables 4.2.6.8 and 6.1.1.4'
Fe Fe 0.3463 0.8444 'International Tables Vol C Tables 4.2.6.8 and 6.1.1.4'
P P 0.1023 0.0942 'International Tables Vol C Tables 4.2.6.8 and 6.1.1.4'

loop_
_geom_angle_atom_site_label_1
_geom_angle_atom_site_label_2
_geom_angle_atom_site_label_3
_geom_angle
C6 Fe1 C11 106.7(2)
C6 Fe1 C5 39.95(17)
C11 Fe1 C5 118.4(2)
C6 Fe1 C8 154.28(19)
C11 Fe1 C8 67.6(2)
C5 Fe1 C8 165.25(19)
C6 Fe1 C10 125.1(2)
C11 Fe1 C10 40.5(2)
C5 Fe1 C10 107.20(19)
C8 Fe1 C10 67.81(19)
C6 Fe1 C2 41.18(16)
C11 Fe1 C2 125.7(2)
C5 Fe1 C2 68.47(17)
C8 Fe1 C2 120.39(18)
C10 Fe1 C2 163.0(2)
C6 Fe1 C9 162.75(19)
C11 Fe1 C9 67.5(2)
C5 Fe1 C9 127.0(2)
C8 Fe1 C9 40.42(19)
C10 Fe1 C9 40.0(2)
C2 Fe1 C9 155.35(19)
C6 Fe1 C7 119.1(2)
C11 Fe1 C7 40.5(2)
C5 Fe1 C7 152.7(2)
C8 Fe1 C7 40.11(19)
C10 Fe1 C7 68.3(2)
C2 Fe1 C7 107.59(19)
C9 Fe1 C7 67.8(2)
C6 Fe1 C3 69.32(17)
C11 Fe1 C3 164.3(2)
C5 Fe1 C3 68.96(16)
C8 Fe1 C3 109.05(18)
C10 Fe1 C3 154.1(2)
C2 Fe1 C3 41.43(16)
C9 Fe1 C3 120.66(19)
C7 Fe1 C3 127.06(19)
C6 Fe1 C4 68.20(18)
C11 Fe1 C4 153.1(2)
C5 Fe1 C4 40.74(17)
C8 Fe1 C4 128.35(19)
C10 Fe1 C4 119.4(2)
C2 Fe1 C4 68.79(17)
C9 Fe1 C4 109.1(2)
C7 Fe1 C4 165.28(19)
C3 Fe1 C4 40.93(15)
C1 P1 C12 103.5(2)
C3 P2 C36 100.99(18)
C3 P2 C30 99.74(18)
C36 P2 C30 98.42(18)
C2 C1 P1 125.2(3)
C6 C2 C3 107.3(4)
C6 C2 C1 122.7(4)
C3 C2 C1 130.0(4)
C6 C2 Fe1 68.9(2)
C3 C2 Fe1 69.5(2)
C1 C2 Fe1 128.3(3)
C4 C3 C2 106.8(4)
C4 C3 P2 126.4(3)
C2 C3 P2 126.8(3)
C4 C3 Fe1 69.6(2)
C2 C3 Fe1 69.1(2)
P2 C3 Fe1 126.2(2)
C5 C4 C3 108.1(4)
C5 C4 Fe1 69.0(2)
C3 C4 Fe1 69.5(2)
C6 C5 C4 109.0(4)
C6 C5 Fe1 69.9(3)
C4 C5 Fe1 70.3(2)
C5 C6 C2 108.8(4)
C5 C6 Fe1 70.2(3)
C2 C6 Fe1 70.0(2)
C8 C7 C11 107.1(5)
C8 C7 Fe1 69.7(3)
C11 C7 Fe1 69.1(3)
C7 C8 C9 108.5(4)
C7 C8 Fe1 70.2(3)
C9 C8 Fe1 69.9(3)
C10 C9 C8 108.3(5)
C10 C9 Fe1 69.8(3)
C8 C9 Fe1 69.6(3)
C9 C10 C11 107.5(5)
C9 C10 Fe1 70.1(3)
C11 C10 Fe1 69.4(3)
C7 C11 C10 108.7(5)
C7 C11 Fe1 70.4(3)
C10 C11 Fe1 70.1(3)
C13 C12 C17 120.0(4)
C13 C12 P1 119.1(3)
C17 C12 P1 120.8(3)
C14 C13 C12 117.7(4)
C14 C13 C18 117.2(4)
C12 C13 C18 125.0(4)
C15 C14 C13 123.5(4)
C14 C15 C16 117.5(4)
C14 C15 C22 120.3(4)
C16 C15 C22 122.2(4)
C15 C16 C17 123.9(4)
C16 C17 C12 117.2(4)
C16 C17 C26 116.2(4)
C12 C17 C26 126.5(4)
C19 C18 C13 113.0(5)
C19 C18 C20 111.1(6)
C13 C18 C20 108.7(5)
C19 C18 C21 105.8(6)
C13 C18 C21 112.1(5)
C20 C18 C21 105.9(6)
C23 C22 C15 110.7(4)
C23 C22 C24 108.2(4)
C15 C22 C24 112.8(4)
C23 C22 C25 107.9(4)
C15 C22 C25 110.2(4)
C24 C22 C25 106.8(5)
C27 C26 C28 111.9(5)
C27 C26 C17 113.5(5)
C28 C26 C17 110.3(4)
C27 C26 C29 104.7(5)
C28 C26 C29 104.5(5)
C17 C26 C29 111.5(4)
C35 C30 C31 117.4(4)
C35 C30 P2 123.6(3)
C31 C30 P2 118.9(3)
C32 C31 C30 121.3(4)
C31 C32 C33 119.8(4)
C34 C33 C32 119.9(4)
C33 C34 C35 120.2(4)
C34 C35 C30 121.3(4)
C37 C36 C45 118.5(4)
C37 C36 P2 122.4(3)
C45 C36 P2 119.1(3)
C36 C37 C38 121.9(4)
C39 C38 C37 120.5(4)
C38 C39 C40 120.3(4)
C45 C40 C39 119.3(4)
C45 C40 C41 119.6(4)
C39 C40 C41 121.1(4)
C42 C41 C40 120.5(4)
C41 C42 C43 120.8(4)
C44 C43 C42 119.1(4)
C43 C44 C45 122.4(4)
C44 C45 C40 117.5(4)
C44 C45 C36 122.9(4)
C40 C45 C36 119.6(4)
C49 Fe2 C50 40.56(16)
C49 Fe2 C53 128.1(2)
C50 Fe2 C53 164.78(18)
C49 Fe2 C56 149.9(2)
C50 Fe2 C56 117.4(2)
C53 Fe2 C56 67.8(2)
C49 Fe2 C55 116.4(2)
C50 Fe2 C55 106.18(19)
C53 Fe2 C55 67.89(19)
C56 Fe2 C55 39.9(2)
C49 Fe2 C48 41.02(15)
C50 Fe2 C48 69.14(17)
C53 Fe2 C48 108.61(18)
C56 Fe2 C48 168.5(2)
C55 Fe2 C48 150.3(2)
C49 Fe2 C51 68.09(18)
C50 Fe2 C51 40.61(16)
C53 Fe2 C51 153.93(18)
C56 Fe2 C51 109.2(2)
C55 Fe2 C51 127.47(19)
C48 Fe2 C51 68.92(16)
C49 Fe2 C54 106.87(19)
C50 Fe2 C54 126.37(18)
C53 Fe2 C54 40.21(18)
C56 Fe2 C54 67.5(2)
C55 Fe2 C54 40.49(19)
C48 Fe2 C54 117.44(19)
C51 Fe2 C54 164.75(18)
C49 Fe2 C52 167.3(2)
C50 Fe2 C52 151.8(2)
C53 Fe2 C52 40.7(2)
C56 Fe2 C52 40.4(2)
C55 Fe2 C52 68.0(2)
C48 Fe2 C52 129.8(2)
C51 Fe2 C52 119.8(2)
C54 Fe2 C52 68.1(2)
C49 Fe2 C47 68.62(16)
C50 Fe2 C47 68.81(16)
C53 Fe2 C47 120.08(18)
C56 Fe2 C47 130.1(2)
C55 Fe2 C47 166.4(2)
C48 Fe2 C47 41.17(15)
C51 Fe2 C47 40.79(16)
C54 Fe2 C47 152.50(19)
C52 Fe2 C47 110.11(19)
C46 P3 C57 105.0(2)
C48 P4 C81 100.69(18)
C48 P4 C75 100.41(19)
C81 P4 C75 99.77(19)
C47 C46 P3 121.7(4)
C51 C47 C48 107.5(4)
C51 C47 C46 127.0(4)
C48 C47 C46 125.4(4)
C51 C47 Fe2 69.3(2)
C48 C47 Fe2 69.0(2)
C46 C47 Fe2 129.9(3)
C49 C48 C47 106.7(4)
C49 C48 P4 129.0(3)
C47 C48 P4 124.2(3)
C49 C48 Fe2 69.0(2)
C47 C48 Fe2 69.8(2)
P4 C48 Fe2 128.2(2)
C50 C49 C48 109.3(4)
C50 C49 Fe2 69.8(2)
C48 C49 Fe2 70.0(2)
C49 C50 C51 107.9(4)
C49 C50 Fe2 69.7(2)
C51 C50 Fe2 70.2(2)
C50 C51 C47 108.5(4)
C50 C51 Fe2 69.1(2)
C47 C51 Fe2 69.9(2)
C56 C52 C53 106.6(5)
C56 C52 Fe2 69.4(3)
C53 C52 Fe2 69.2(3)
C54 C53 C52 108.4(5)
C54 C53 Fe2 70.3(3)
C52 C53 Fe2 70.0(3)
C53 C54 C55 107.8(5)
C53 C54 Fe2 69.5(3)
C55 C54 Fe2 69.6(3)
C56 C55 C54 107.8(4)
C56 C55 Fe2 69.8(3)
C54 C55 Fe2 69.9(3)
C55 C56 C52 109.4(5)
C55 C56 Fe2 70.3(3)
C52 C56 Fe2 70.2(3)
C62 C57 C58 119.6(4)
C62 C57 P3 121.3(3)
C58 C57 P3 118.9(3)
C59 C58 C57 118.1(4)
C59 C58 C63 116.5(4)
C57 C58 C63 125.4(4)
C60 C59 C58 123.5(4)
C61 C60 C59 117.3(4)
C61 C60 C67 122.3(4)
C59 C60 C67 120.4(4)
C60 C61 C62 124.0(4)
C61 C62 C57 117.3(4)
C61 C62 C71 115.3(4)
C57 C62 C71 127.4(4)
C66 C63 C64 105.8(5)
C66 C63 C58 110.8(4)
C64 C63 C58 112.7(4)
C66 C63 C65 112.4(4)
C64 C63 C65 104.1(5)
C58 C63 C65 110.8(4)
C70 C67 C68 112.7(6)
C70 C67 C60 112.2(4)
C68 C67 C60 107.3(5)
C70 C67 C69 104.7(5)
C68 C67 C69 110.4(5)
C60 C67 C69 109.5(4)
C73 C71 C62 115.5(4)
C73 C71 C72 109.1(4)
C62 C71 C72 108.1(4)
C73 C71 C74 104.3(4)
C62 C71 C74 111.9(4)
C72 C71 C74 107.7(4)
C76 C75 C80 118.3(4)
C76 C75 P4 119.4(3)
C80 C75 P4 122.3(3)
C75 C76 C77 121.2(4)
C76 C77 C78 120.1(4)
C79 C78 C77 119.3(4)
C80 C79 C78 120.5(4)
C79 C80 C75 120.6(4)
C82 C81 C90 119.2(4)
C82 C81 P4 122.9(3)
C90 C81 P4 117.9(3)
C81 C82 C83 121.7(4)
C84 C83 C82 120.1(5)
C83 C84 C85 120.3(4)
C84 C85 C86 121.4(4)
C84 C85 C90 120.2(4)
C86 C85 C90 118.3(4)
C87 C86 C85 121.3(4)
C86 C87 C88 120.6(5)
C89 C88 C87 120.0(5)
C88 C89 C90 121.3(5)
C89 C90 C85 118.4(4)
C89 C90 C81 123.3(4)
C85 C90 C81 118.3(4)

loop_
_geom_bond_atom_site_label_1
_geom_bond_atom_site_label_2
_geom_bond_distance
Fe1 C6 2.046(4)
Fe1 C11 2.044(5)
Fe1 C5 2.050(4)
Fe1 C8 2.054(4)
Fe1 C10 2.054(5)
Fe1 C2 2.060(4)
Fe1 C9 2.058(5)
Fe1 C7 2.061(4)
Fe1 C3 2.065(4)
Fe1 C4 2.066(4)
P1 C1 1.668(5)
P1 C12 1.871(4)
P2 C3 1.811(4)
P2 C36 1.839(4)
P2 C30 1.862(4)
C1 C2 1.471(6)
C2 C6 1.444(6)
C2 C3 1.459(6)
C3 C4 1.444(5)
C4 C5 1.433(6)
C5 C6 1.399(6)
C7 C8 1.411(7)
C7 C11 1.422(7)
C8 C9 1.421(7)
C9 C10 1.407(7)
C10 C11 1.420(8)
C12 C13 1.423(6)
C12 C17 1.437(6)
C13 C14 1.413(6)
C13 C18 1.540(7)
C14 C15 1.378(6)
C15 C16 1.378(6)
C15 C22 1.531(6)
C16 C17 1.406(6)
C17 C26 1.548(6)
C18 C19 1.538(9)
C18 C20 1.548(10)
C18 C21 1.547(9)
C22 C23 1.507(6)
C22 C24 1.537(7)
C22 C25 1.541(7)
C26 C27 1.507(8)
C26 C28 1.539(7)
C26 C29 1.550(7)
C30 C35 1.390(5)
C30 C31 1.406(6)
C31 C32 1.377(6)
C32 C33 1.390(7)
C33 C34 1.372(6)
C34 C35 1.388(6)
C36 C37 1.382(6)
C36 C45 1.437(5)
C37 C38 1.410(6)
C38 C39 1.363(6)
C39 C40 1.426(6)
C40 C45 1.422(5)
C40 C41 1.431(6)
C41 C42 1.353(6)
C42 C43 1.424(6)
C43 C44 1.369(6)
C44 C45 1.417(6)
Fe2 C49 2.043(4)
Fe2 C50 2.045(4)
Fe2 C53 2.048(4)
Fe2 C56 2.048(5)
Fe2 C55 2.055(5)
Fe2 C48 2.057(4)
Fe2 C51 2.059(4)
Fe2 C54 2.059(5)
Fe2 C52 2.059(5)
Fe2 C47 2.067(4)
P3 C46 1.673(5)
P3 C57 1.854(4)
P4 C48 1.810(4)
P4 C81 1.845(4)
P4 C75 1.853(4)
C46 C47 1.457(6)
C47 C51 1.438(6)
C47 C48 1.450(6)
C48 C49 1.437(5)
C49 C50 1.417(6)
C50 C51 1.424(6)
C52 C56 1.419(8)
C52 C53 1.429(7)
C53 C54 1.412(6)
C54 C55 1.423(7)
C55 C56 1.398(8)
C57 C62 1.424(6)
C57 C58 1.428(6)
C58 C59 1.398(6)
C58 C63 1.554(6)
C59 C60 1.376(7)
C60 C61 1.371(6)
C60 C67 1.546(6)
C61 C62 1.408(6)
C62 C71 1.541(6)
C63 C66 1.521(8)
C63 C64 1.539(7)
C63 C65 1.558(7)
C67 C70 1.512(8)
C67 C68 1.511(8)
C67 C69 1.552(8)
C71 C73 1.534(7)
C71 C72 1.550(7)
C71 C74 1.541(6)
C75 C76 1.386(6)
C75 C80 1.396(6)
C76 C77 1.384(6)
C77 C78 1.388(7)
C78 C79 1.382(7)
C79 C80 1.387(6)
C81 C82 1.370(6)
C81 C90 1.440(6)
C82 C83 1.412(6)
C83 C84 1.370(7)
C84 C85 1.404(7)
C85 C86 1.423(6)
C85 C90 1.431(6)
C86 C87 1.359(8)
C87 C88 1.406(7)
C88 C89 1.368(6)
C89 C90 1.423(6)

loop_
_geom_torsion_atom_site_label_1
_geom_torsion_atom_site_label_2
_geom_torsion_atom_site_label_3
_geom_torsion_atom_site_label_4
_geom_torsion
C12 P1 C1 C2 -178.1(4)
P1 C1 C2 C6 150.0(4)
P1 C1 C2 C3 -27.7(7)
P1 C1 C2 Fe1 -122.2(4)
C11 Fe1 C2 C6 73.4(3)
C5 Fe1 C2 C6 -36.8(2)
C8 Fe1 C2 C6 156.3(3)
C10 Fe1 C2 C6 41.4(7)
C9 Fe1 C2 C6 -170.6(4)
C7 Fe1 C2 C6 114.4(3)
C3 Fe1 C2 C6 -119.0(3)
C4 Fe1 C2 C6 -80.7(3)
C6 Fe1 C2 C3 119.0(3)
C11 Fe1 C2 C3 -167.6(3)
C5 Fe1 C2 C3 82.2(3)
C8 Fe1 C2 C3 -84.7(3)
C10 Fe1 C2 C3 160.4(6)
C9 Fe1 C2 C3 -51.6(5)
C7 Fe1 C2 C3 -126.6(3)
C4 Fe1 C2 C3 38.3(2)
C6 Fe1 C2 C1 -115.7(5)
C11 Fe1 C2 C1 -42.3(5)
C5 Fe1 C2 C1 -152.5(4)
C8 Fe1 C2 C1 40.6(5)
C10 Fe1 C2 C1 -74.3(8)
C9 Fe1 C2 C1 73.7(6)
C7 Fe1 C2 C1 -1.3(5)
C3 Fe1 C2 C1 125.3(5)
C4 Fe1 C2 C1 163.6(4)
C6 C2 C3 C4 -1.0(5)
C1 C2 C3 C4 177.0(4)
Fe1 C2 C3 C4 -59.7(3)
C6 C2 C3 P2 178.9(3)
C1 C2 C3 P2 -3.1(7)
Fe1 C2 C3 P2 120.2(3)
C6 C2 C3 Fe1 58.7(3)
C1 C2 C3 Fe1 -123.3(5)
C36 P2 C3 C4 -88.6(4)
C30 P2 C3 C4 12.1(4)
C36 P2 C3 C2 91.6(4)
C30 P2 C3 C2 -167.8(4)
C36 P2 C3 Fe1 -178.7(2)
C30 P2 C3 Fe1 -78.1(3)
C6 Fe1 C3 C4 80.2(3)
C11 Fe1 C3 C4 158.1(7)
C5 Fe1 C3 C4 37.3(3)
C8 Fe1 C3 C4 -127.1(3)
C10 Fe1 C3 C4 -48.9(5)
C2 Fe1 C3 C4 118.2(4)
C9 Fe1 C3 C4 -84.2(3)
C7 Fe1 C3 C4 -168.3(3)
C6 Fe1 C3 C2 -38.0(2)
C11 Fe1 C3 C2 39.9(8)
C5 Fe1 C3 C2 -80.9(3)
C8 Fe1 C3 C2 114.7(3)
C10 Fe1 C3 C2 -167.1(4)
C9 Fe1 C3 C2 157.7(3)
C7 Fe1 C3 C2 73.6(3)
C4 Fe1 C3 C2 -118.2(4)
C6 Fe1 C3 P2 -159.0(3)
C11 Fe1 C3 P2 -81.0(8)
C5 Fe1 C3 P2 158.2(3)
C8 Fe1 C3 P2 -6.3(3)
C10 Fe1 C3 P2 72.0(5)
C2 Fe1 C3 P2 -121.0(4)
C9 Fe1 C3 P2 36.7(3)
C7 Fe1 C3 P2 -47.4(3)
C4 Fe1 C3 P2 120.9(4)
C2 C3 C4 C5 1.0(5)
P2 C3 C4 C5 -178.9(3)
Fe1 C3 C4 C5 -58.3(3)
C2 C3 C4 Fe1 59.4(3)
P2 C3 C4 Fe1 -120.5(3)
C6 Fe1 C4 C5 36.8(3)
C11 Fe1 C4 C5 -47.1(5)
C8 Fe1 C4 C5 -166.2(3)
C10 Fe1 C4 C5 -82.3(3)
C2 Fe1 C4 C5 81.2(3)
C9 Fe1 C4 C5 -125.0(3)
C7 Fe1 C4 C5 159.6(7)
C3 Fe1 C4 C5 119.9(4)
C6 Fe1 C4 C3 -83.1(3)
C11 Fe1 C4 C3 -167.1(4)
C5 Fe1 C4 C3 -119.9(4)
C8 Fe1 C4 C3 73.9(3)
C10 Fe1 C4 C3 157.8(3)
C2 Fe1 C4 C3 -38.7(2)
C9 Fe1 C4 C3 115.1(3)
C7 Fe1 C4 C3 39.7(9)
C3 C4 C5 C6 -0.7(5)
Fe1 C4 C5 C6 -59.3(3)
C3 C4 C5 Fe1 58.6(3)
C11 Fe1 C5 C6 -82.1(3)
C8 Fe1 C5 C6 167.5(7)
C10 Fe1 C5 C6 -124.7(3)
C2 Fe1 C5 C6 37.9(3)
C9 Fe1 C5 C6 -164.3(3)
C7 Fe1 C5 C6 -48.9(5)
C3 Fe1 C5 C6 82.5(3)
C4 Fe1 C5 C6 120.0(4)
C6 Fe1 C5 C4 -120.0(4)
C11 Fe1 C5 C4 157.9(3)
C8 Fe1 C5 C4 47.5(8)
C10 Fe1 C5 C4 115.3(3)
C2 Fe1 C5 C4 -82.1(3)
C9 Fe1 C5 C4 75.8(3)
C7 Fe1 C5 C4 -168.9(4)
C3 Fe1 C5 C4 -37.5(2)
C4 C5 C6 C2 0.1(5)
Fe1 C5 C6 C2 -59.5(3)
C4 C5 C6 Fe1 59.6(3)
C3 C2 C6 C5 0.6(5)
C1 C2 C6 C5 -177.6(4)
Fe1 C2 C6 C5 59.6(3)
C3 C2 C6 Fe1 -59.1(3)
C1 C2 C6 Fe1 122.8(4)
C11 Fe1 C6 C5 114.5(3)
C8 Fe1 C6 C5 -172.7(4)
C10 Fe1 C6 C5 73.9(3)
C2 Fe1 C6 C5 -119.8(4)
C9 Fe1 C6 C5 46.9(7)
C7 Fe1 C6 C5 156.6(3)
C3 Fe1 C6 C5 -81.6(3)
C4 Fe1 C6 C5 -37.5(2)
C11 Fe1 C6 C2 -125.7(3)
C5 Fe1 C6 C2 119.8(4)
C8 Fe1 C6 C2 -52.9(5)
C10 Fe1 C6 C2 -166.3(3)
C9 Fe1 C6 C2 166.7(6)
C7 Fe1 C6 C2 -83.6(3)
C3 Fe1 C6 C2 38.2(2)
C4 Fe1 C6 C2 82.3(3)
C6 Fe1 C7 C8 159.9(3)
C11 Fe1 C7 C8 -118.5(5)
C5 Fe1 C7 C8 -166.4(4)
C10 Fe1 C7 C8 -80.9(3)
C2 Fe1 C7 C8 116.6(3)
C9 Fe1 C7 C8 -37.6(3)
C3 Fe1 C7 C8 74.8(3)
C4 Fe1 C7 C8 43.2(9)
C6 Fe1 C7 C11 -81.6(4)
C5 Fe1 C7 C11 -47.9(6)
C8 Fe1 C7 C11 118.5(5)
C10 Fe1 C7 C11 37.6(3)
C2 Fe1 C7 C11 -124.9(3)
C9 Fe1 C7 C11 80.9(3)
C3 Fe1 C7 C11 -166.7(3)
C4 Fe1 C7 C11 161.7(7)
C11 C7 C8 C9 0.5(5)
Fe1 C7 C8 C9 59.7(3)
C11 C7 C8 Fe1 -59.2(3)
C6 Fe1 C8 C7 -43.7(6)
C11 Fe1 C8 C7 38.1(3)
C5 Fe1 C8 C7 155.0(7)
C10 Fe1 C8 C7 82.1(3)
C2 Fe1 C8 C7 -81.2(3)
C9 Fe1 C8 C7 119.3(4)
C3 Fe1 C8 C7 -125.4(3)
C4 Fe1 C8 C7 -167.2(3)
C6 Fe1 C8 C9 -163.0(4)
C11 Fe1 C8 C9 -81.2(3)
C5 Fe1 C8 C9 35.6(8)
C10 Fe1 C8 C9 -37.2(3)
C2 Fe1 C8 C9 159.4(3)
C7 Fe1 C8 C9 -119.3(4)
C3 Fe1 C8 C9 115.3(3)
C4 Fe1 C8 C9 73.5(3)
C7 C8 C9 C10 -0.5(5)
Fe1 C8 C9 C10 59.4(3)
C7 C8 C9 Fe1 -59.9(3)
C6 Fe1 C9 C10 35.2(8)
C11 Fe1 C9 C10 -38.2(3)
C5 Fe1 C9 C10 71.2(4)
C8 Fe1 C9 C10 -119.5(4)
C2 Fe1 C9 C10 -166.1(4)
C7 Fe1 C9 C10 -82.2(3)
C3 Fe1 C9 C10 156.9(3)
C4 Fe1 C9 C10 113.2(3)
C6 Fe1 C9 C8 154.7(6)
C11 Fe1 C9 C8 81.3(3)
C5 Fe1 C9 C8 -169.3(3)
C10 Fe1 C9 C8 119.5(4)
C2 Fe1 C9 C8 -46.6(6)
C7 Fe1 C9 C8 37.3(3)
C3 Fe1 C9 C8 -83.6(3)
C4 Fe1 C9 C8 -127.3(3)
C8 C9 C10 C11 0.3(5)
Fe1 C9 C10 C11 59.6(3)
C8 C9 C10 Fe1 -59.2(3)
C6 Fe1 C10 C9 -167.9(3)
C11 Fe1 C10 C9 118.5(4)
C5 Fe1 C10 C9 -127.7(3)
C8 Fe1 C10 C9 37.6(3)
C2 Fe1 C10 C9 159.9(6)
C7 Fe1 C10 C9 81.0(3)
C3 Fe1 C10 C9 -50.6(6)
C4 Fe1 C10 C9 -85.1(3)
C6 Fe1 C10 C11 73.6(4)
C5 Fe1 C10 C11 113.8(3)
C8 Fe1 C10 C11 -81.0(3)
C2 Fe1 C10 C11 41.4(8)
C9 Fe1 C10 C11 -118.5(4)
C7 Fe1 C10 C11 -37.6(3)
C3 Fe1 C10 C11 -169.1(4)
C4 Fe1 C10 C11 156.4(3)
C8 C7 C11 C10 -0.3(5)
Fe1 C7 C11 C10 -59.9(3)
C8 C7 C11 Fe1 59.5(3)
C9 C10 C11 C7 0.0(5)
Fe1 C10 C11 C7 60.1(3)
C9 C10 C11 Fe1 -60.1(3)
C6 Fe1 C11 C7 115.6(3)
C5 Fe1 C11 C7 157.2(3)
C8 Fe1 C11 C7 -37.8(3)
C10 Fe1 C11 C7 -119.4(4)
C2 Fe1 C11 C7 74.4(4)
C9 Fe1 C11 C7 -81.7(3)
C3 Fe1 C11 C7 42.8(9)
C4 Fe1 C11 C7 -169.9(4)
C6 Fe1 C11 C10 -125.0(3)
C5 Fe1 C11 C10 -83.4(3)
C8 Fe1 C11 C10 81.6(3)
C2 Fe1 C11 C10 -166.2(3)
C9 Fe1 C11 C10 37.7(3)
C7 Fe1 C11 C10 119.4(4)
C3 Fe1 C11 C10 162.2(6)
C4 Fe1 C11 C10 -50.5(6)
C1 P1 C12 C13 -99.7(4)
C1 P1 C12 C17 83.1(4)
C17 C12 C13 C14 -4.7(7)
P1 C12 C13 C14 178.1(4)
C17 C12 C13 C18 171.6(5)
P1 C12 C13 C18 -5.7(7)
C12 C13 C14 C15 1.9(8)
C18 C13 C14 C15 -174.6(5)
C13 C14 C15 C16 0.7(7)
C13 C14 C15 C22 178.3(4)
C14 C15 C16 C17 -0.5(7)
C22 C15 C16 C17 -178.1(4)
C15 C16 C17 C12 -2.2(6)
C15 C16 C17 C26 177.9(4)
C13 C12 C17 C16 4.9(6)
P1 C12 C17 C16 -178.0(3)
C13 C12 C17 C26 -175.3(4)
P1 C12 C17 C26 1.9(6)
C14 C13 C18 C19 -119.5(6)
C12 C13 C18 C19 64.2(8)
C14 C13 C18 C20 116.7(6)
C12 C13 C18 C20 -59.6(8)
C14 C13 C18 C21 -0.1(9)
C12 C13 C18 C21 -176.4(6)
C14 C15 C22 C23 -52.7(6)
C16 C15 C22 C23 124.8(5)
C14 C15 C22 C24 -174.1(5)
C16 C15 C22 C24 3.4(7)
C14 C15 C22 C25 66.6(6)
C16 C15 C22 C25 -115.9(5)
C16 C17 C26 C27 -133.3(5)
C12 C17 C26 C27 46.8(7)
C16 C17 C26 C28 100.3(5)
C12 C17 C26 C28 -79.6(6)
C16 C17 C26 C29 -15.3(7)
C12 C17 C26 C29 164.8(5)
C3 P2 C30 C35 -89.9(4)
C36 P2 C30 C35 12.9(4)
C3 P2 C30 C31 92.8(4)
C36 P2 C30 C31 -164.4(3)
C35 C30 C31 C32 3.3(6)
P2 C30 C31 C32 -179.2(3)
C30 C31 C32 C33 -4.2(7)
C31 C32 C33 C34 2.1(7)
C32 C33 C34 C35 0.7(7)
C33 C34 C35 C30 -1.5(7)
C31 C30 C35 C34 -0.5(7)
P2 C30 C35 C34 -177.8(3)
C3 P2 C36 C37 -6.2(4)
C30 P2 C36 C37 -107.9(4)
C3 P2 C36 C45 174.5(3)
C30 P2 C36 C45 72.8(3)
C45 C36 C37 C38 -1.1(6)
P2 C36 C37 C38 179.6(3)
C36 C37 C38 C39 1.4(7)
C37 C38 C39 C40 -0.7(6)
C38 C39 C40 C45 -0.1(6)
C38 C39 C40 C41 -179.1(4)
C45 C40 C41 C42 -1.0(6)
C39 C40 C41 C42 178.0(4)
C40 C41 C42 C43 -0.3(6)
C41 C42 C43 C44 1.9(7)
C42 C43 C44 C45 -2.2(7)
C43 C44 C45 C40 0.9(6)
C43 C44 C45 C36 -177.7(4)
C39 C40 C45 C44 -178.4(4)
C41 C40 C45 C44 0.7(5)
C39 C40 C45 C36 0.4(5)
C41 C40 C45 C36 179.4(3)
C37 C36 C45 C44 178.9(4)
P2 C36 C45 C44 -1.8(5)
C37 C36 C45 C40 0.2(6)
P2 C36 C45 C40 179.6(3)
C57 P3 C46 C47 178.4(3)
P3 C46 C47 C51 29.0(6)
P3 C46 C47 C48 -146.7(3)
P3 C46 C47 Fe2 122.1(3)
C49 Fe2 C47 C51 -80.8(3)
C50 Fe2 C47 C51 -37.1(2)
C53 Fe2 C47 C51 156.6(3)
C56 Fe2 C47 C51 71.4(3)
C55 Fe2 C47 C51 33.4(9)
C48 Fe2 C47 C51 -119.3(3)
C54 Fe2 C47 C51 -166.4(4)
C52 Fe2 C47 C51 112.7(3)
C49 Fe2 C47 C48 38.5(2)
C50 Fe2 C47 C48 82.1(3)
C53 Fe2 C47 C48 -84.1(3)
C56 Fe2 C47 C48 -169.3(3)
C55 Fe2 C47 C48 152.7(8)
C51 Fe2 C47 C48 119.3(3)
C54 Fe2 C47 C48 -47.1(5)
C52 Fe2 C47 C48 -128.0(3)
C49 Fe2 C47 C46 157.7(4)
C50 Fe2 C47 C46 -158.7(4)
C53 Fe2 C47 C46 35.1(5)
C56 Fe2 C47 C46 -50.1(5)
C55 Fe2 C47 C46 -88.1(9)
C48 Fe2 C47 C46 119.2(5)
C51 Fe2 C47 C46 -121.5(5)
C54 Fe2 C47 C46 72.1(6)
C52 Fe2 C47 C46 -8.8(5)
C51 C47 C48 C49 -0.5(4)
C46 C47 C48 C49 175.9(4)
Fe2 C47 C48 C49 -59.3(3)
C51 C47 C48 P4 -178.0(3)
C46 C47 C48 P4 -1.6(6)
Fe2 C47 C48 P4 123.1(3)
C51 C47 C48 Fe2 58.8(3)
C46 C47 C48 Fe2 -124.7(4)
C81 P4 C48 C49 -89.7(4)
C75 P4 C48 C49 12.5(4)
C81 P4 C48 C47 87.3(4)
C75 P4 C48 C47 -170.5(3)
C81 P4 C48 Fe2 177.5(3)
C75 P4 C48 Fe2 -80.4(3)
C50 Fe2 C48 C49 36.8(2)
C53 Fe2 C48 C49 -127.2(3)
C56 Fe2 C48 C49 163.1(9)
C55 Fe2 C48 C49 -49.4(5)
C51 Fe2 C48 C49 80.4(3)
C54 Fe2 C48 C49 -84.3(3)
C52 Fe2 C48 C49 -167.7(3)
C47 Fe2 C48 C49 118.1(3)
C49 Fe2 C48 C47 -118.1(3)
C50 Fe2 C48 C47 -81.3(2)
C53 Fe2 C48 C47 114.7(3)
C56 Fe2 C48 C47 45.0(10)
C55 Fe2 C48 C47 -167.5(3)
C51 Fe2 C48 C47 -37.6(2)
C54 Fe2 C48 C47 157.6(2)
C52 Fe2 C48 C47 74.2(3)
C49 Fe2 C48 P4 123.8(4)
C50 Fe2 C48 P4 160.6(3)
C53 Fe2 C48 P4 -3.4(3)
C56 Fe2 C48 P4 -73.2(10)
C55 Fe2 C48 P4 74.4(5)
C51 Fe2 C48 P4 -155.8(3)
C54 Fe2 C48 P4 39.4(3)
C52 Fe2 C48 P4 -44.0(4)
C47 Fe2 C48 P4 -118.2(4)
C47 C48 C49 C50 1.0(5)
P4 C48 C49 C50 178.4(3)
Fe2 C48 C49 C50 -58.9(3)
C47 C48 C49 Fe2 59.8(3)
P4 C48 C49 Fe2 -122.8(3)
C53 Fe2 C49 C50 -165.9(3)
C56 Fe2 C49 C50 -52.8(5)
C55 Fe2 C49 C50 -84.2(3)
C48 Fe2 C49 C50 120.6(4)
C51 Fe2 C49 C50 37.9(2)
C54 Fe2 C49 C50 -126.8(3)
C52 Fe2 C49 C50 168.7(8)
C47 Fe2 C49 C50 82.0(3)
C50 Fe2 C49 C48 -120.6(4)
C53 Fe2 C49 C48 73.6(3)
C56 Fe2 C49 C48 -173.3(4)
C55 Fe2 C49 C48 155.2(3)
C51 Fe2 C49 C48 -82.6(3)
C54 Fe2 C49 C48 112.7(3)
C52 Fe2 C49 C48 48.1(10)
C47 Fe2 C49 C48 -38.6(2)
C48 C49 C50 C51 -1.1(5)
Fe2 C49 C50 C51 -60.1(3)
C48 C49 C50 Fe2 59.0(3)
C53 Fe2 C50 C49 47.0(8)
C56 Fe2 C50 C49 153.3(3)
C55 Fe2 C50 C49 111.8(3)
C48 Fe2 C50 C49 -37.2(2)
C51 Fe2 C50 C49 -118.8(3)
C54 Fe2 C50 C49 72.2(3)
C52 Fe2 C50 C49 -174.8(4)
C47 Fe2 C50 C49 -81.5(3)
C49 Fe2 C50 C51 118.8(3)
C53 Fe2 C50 C51 165.8(7)
C56 Fe2 C50 C51 -88.0(3)
C55 Fe2 C50 C51 -129.4(3)
C48 Fe2 C50 C51 81.6(3)
C54 Fe2 C50 C51 -169.1(3)
C52 Fe2 C50 C51 -56.0(5)
C47 Fe2 C50 C51 37.3(2)
C49 C50 C51 C47 0.8(5)
Fe2 C50 C51 C47 -59.0(3)
C49 C50 C51 Fe2 59.7(3)
C48 C47 C51 C50 -0.2(4)
C46 C47 C51 C50 -176.5(4)
Fe2 C47 C51 C50 58.5(3)
C48 C47 C51 Fe2 -58.7(3)
C46 C47 C51 Fe2 125.0(4)
C49 Fe2 C51 C50 -37.9(2)
C53 Fe2 C51 C50 -171.6(4)
C56 Fe2 C51 C50 110.0(3)
C55 Fe2 C51 C50 69.2(3)
C48 Fe2 C51 C50 -82.1(3)
C54 Fe2 C51 C50 35.5(8)
C52 Fe2 C51 C50 153.2(3)
C47 Fe2 C51 C50 -120.1(4)
C49 Fe2 C51 C47 82.2(3)
C50 Fe2 C51 C47 120.1(3)
C53 Fe2 C51 C47 -51.5(5)
C56 Fe2 C51 C47 -129.9(3)
C55 Fe2 C51 C47 -170.6(3)
C48 Fe2 C51 C47 38.0(2)
C54 Fe2 C51 C47 155.6(7)
C52 Fe2 C51 C47 -86.7(3)
C49 Fe2 C52 C56 149.2(8)
C50 Fe2 C52 C56 -46.5(6)
C53 Fe2 C52 C56 118.0(5)
C55 Fe2 C52 C56 36.7(3)
C48 Fe2 C52 C56 -171.3(3)
C51 Fe2 C52 C56 -84.9(4)
C54 Fe2 C52 C56 80.5(3)
C47 Fe2 C52 C56 -128.9(3)
C49 Fe2 C52 C53 31.2(10)
C50 Fe2 C52 C53 -164.4(4)
C56 Fe2 C52 C53 -118.0(5)
C55 Fe2 C52 C53 -81.3(3)
C48 Fe2 C52 C53 70.7(4)
C51 Fe2 C52 C53 157.1(3)
C54 Fe2 C52 C53 -37.4(3)
C47 Fe2 C52 C53 113.1(3)
C56 C52 C53 C54 0.5(5)
Fe2 C52 C53 C54 60.1(3)
C56 C52 C53 Fe2 -59.6(3)
C49 Fe2 C53 C54 69.2(3)
C50 Fe2 C53 C54 32.0(8)
C56 Fe2 C53 C54 -80.9(3)
C55 Fe2 C53 C54 -37.7(3)
C48 Fe2 C53 C54 110.8(3)
C51 Fe2 C53 C54 -169.3(4)
C52 Fe2 C53 C54 -119.2(4)
C47 Fe2 C53 C54 154.5(3)
C49 Fe2 C53 C52 -171.7(3)
C50 Fe2 C53 C52 151.1(7)
C56 Fe2 C53 C52 38.2(3)
C55 Fe2 C53 C52 81.4(3)
C48 Fe2 C53 C52 -130.1(3)
C51 Fe2 C53 C52 -50.2(5)
C54 Fe2 C53 C52 119.2(4)
C47 Fe2 C53 C52 -86.3(3)
C52 C53 C54 C55 -0.6(5)
Fe2 C53 C54 C55 59.3(3)
C52 C53 C54 Fe2 -59.9(3)
C49 Fe2 C54 C53 -129.8(3)
C50 Fe2 C54 C53 -170.1(3)
C56 Fe2 C54 C53 81.7(3)
C55 Fe2 C54 C53 119.2(4)
C48 Fe2 C54 C53 -86.7(3)
C51 Fe2 C54 C53 161.9(7)
C52 Fe2 C54 C53 37.9(3)
C47 Fe2 C54 C53 -53.8(5)
C49 Fe2 C54 C55 111.1(3)
C50 Fe2 C54 C55 70.8(4)
C53 Fe2 C54 C55 -119.2(4)
C56 Fe2 C54 C55 -37.4(3)
C48 Fe2 C54 C55 154.1(3)
C51 Fe2 C54 C55 42.7(9)
C52 Fe2 C54 C55 -81.3(3)
C47 Fe2 C54 C55 -173.0(4)
C53 C54 C55 C56 0.5(5)
Fe2 C54 C55 C56 59.7(3)
C53 C54 C55 Fe2 -59.2(3)
C49 Fe2 C55 C56 155.9(3)
C50 Fe2 C55 C56 113.5(3)
C53 Fe2 C55 C56 -81.3(3)
C48 Fe2 C55 C56 -170.3(4)
C51 Fe2 C55 C56 74.2(4)
C54 Fe2 C55 C56 -118.8(4)
C52 Fe2 C55 C56 -37.2(3)
C47 Fe2 C55 C56 47.2(9)
C49 Fe2 C55 C54 -85.3(3)
C50 Fe2 C55 C54 -127.7(3)
C53 Fe2 C55 C54 37.5(3)
C56 Fe2 C55 C54 118.8(4)
C48 Fe2 C55 C54 -51.5(5)
C51 Fe2 C55 C54 -167.0(3)
C52 Fe2 C55 C54 81.6(3)
C47 Fe2 C55 C54 166.0(7)
C54 C55 C56 C52 -0.2(5)
Fe2 C55 C56 C52 59.5(3)
C54 C55 C56 Fe2 -59.8(3)
C53 C52 C56 C55 -0.1(5)
Fe2 C52 C56 C55 -59.6(3)
C53 C52 C56 Fe2 59.5(3)
C49 Fe2 C56 C55 -46.9(5)
C50 Fe2 C56 C55 -82.5(3)
C53 Fe2 C56 C55 81.7(3)
C48 Fe2 C56 C55 155.5(9)
C51 Fe2 C56 C55 -126.0(3)
C54 Fe2 C56 C55 38.0(3)
C52 Fe2 C56 C55 120.2(4)
C47 Fe2 C56 C55 -167.0(3)
C49 Fe2 C56 C52 -167.0(4)
C50 Fe2 C56 C52 157.3(3)
C53 Fe2 C56 C52 -38.5(3)
C55 Fe2 C56 C52 -120.2(4)
C48 Fe2 C56 C52 35.3(11)
C51 Fe2 C56 C52 113.8(3)
C54 Fe2 C56 C52 -82.1(3)
C47 Fe2 C56 C52 72.8(4)
C46 P3 C57 C62 -84.3(4)
C46 P3 C57 C58 99.9(4)
C62 C57 C58 C59 3.9(7)
P3 C57 C58 C59 179.7(4)
C62 C57 C58 C63 -175.1(5)
P3 C57 C58 C63 0.8(7)
C57 C58 C59 C60 -3.3(8)
C63 C58 C59 C60 175.7(5)
C58 C59 C60 C61 1.7(8)
C58 C59 C60 C67 179.5(5)
C59 C60 C61 C62 -0.7(8)
C67 C60 C61 C62 -178.5(5)
C60 C61 C62 C57 1.4(7)
C60 C61 C62 C71 -179.5(5)
C58 C57 C62 C61 -3.0(7)
P3 C57 C62 C61 -178.7(3)
C58 C57 C62 C71 178.0(4)
P3 C57 C62 C71 2.3(6)
C59 C58 C63 C66 -118.8(5)
C57 C58 C63 C66 60.2(6)
C59 C58 C63 C64 -0.6(7)
C57 C58 C63 C64 178.4(5)
C59 C58 C63 C65 115.7(5)
C57 C58 C63 C65 -65.4(6)
C61 C60 C67 C70 -23.9(8)
C59 C60 C67 C70 158.4(6)
C61 C60 C67 C68 100.4(6)
C59 C60 C67 C68 -77.3(7)
C61 C60 C67 C69 -139.7(5)
C59 C60 C67 C69 42.6(7)
C61 C62 C71 C73 145.2(5)
C57 C62 C71 C73 -35.8(7)
C61 C62 C71 C72 -92.3(5)
C57 C62 C71 C72 86.7(6)
C61 C62 C71 C74 26.1(6)
C57 C62 C71 C74 -154.9(5)
C48 P4 C75 C76 90.7(4)
C81 P4 C75 C76 -166.4(3)
C48 P4 C75 C80 -89.6(4)
C81 P4 C75 C80 13.3(4)
C80 C75 C76 C77 1.1(6)
P4 C75 C76 C77 -179.2(3)
C75 C76 C77 C78 -2.1(7)
C76 C77 C78 C79 1.8(7)
C77 C78 C79 C80 -0.6(7)
C78 C79 C80 C75 -0.4(7)
C76 C75 C80 C79 0.1(6)
P4 C75 C80 C79 -179.6(3)
C48 P4 C81 C82 4.1(4)
C75 P4 C81 C82 -98.6(4)
C48 P4 C81 C90 -175.9(3)
C75 P4 C81 C90 81.4(3)
C90 C81 C82 C83 -2.8(7)
P4 C81 C82 C83 177.2(4)
C81 C82 C83 C84 0.0(7)
C82 C83 C84 C85 1.3(7)
C83 C84 C85 C86 177.6(4)
C83 C84 C85 C90 0.3(7)
C84 C85 C86 C87 -176.4(5)
C90 C85 C86 C87 0.9(7)
C85 C86 C87 C88 -1.3(8)
C86 C87 C88 C89 0.4(8)
C87 C88 C89 C90 1.0(8)
C88 C89 C90 C85 -1.4(7)
C88 C89 C90 C81 179.6(5)
C84 C85 C90 C89 177.8(4)
C86 C85 C90 C89 0.5(6)
C84 C85 C90 C81 -3.1(6)
C86 C85 C90 C81 179.6(4)
C82 C81 C90 C89 -176.6(4)
P4 C81 C90 C89 3.4(6)
C82 C81 C90 C85 4.3(6)
P4 C81 C90 C85 -175.7(3)
